data_2222446
loop_
_publ_author_name
'Jahns, Hartmut'
'Koch, Pierre'
'Schollmeyer, Dieter'
'Laufer, Stefan'

_publ_section_title
;
 3-(4-Fluorophenyl)-6-methoxy-2-(4-pyridyl)quinoxaline
;
_journal_coeditor_code SI2176
_journal_issue 7
_journal_name_full 'Acta Crystallographica Section E'
_journal_page_first o1626
_journal_paper_doi 10.1107/S1600536809022119
_journal_volume 65
_journal_year 2009
_chemical_formula_iupac 'C20 H14 F N3 O'
_chemical_formula_moiety 'C20 H14 F N3 O'
_chemical_formula_sum 'C20 H14 F N3 O'
_chemical_formula_weight 331.34
_chemical_name_systematic
;
3-(4-Fluorophenyl)-6-methoxy-2-(4-pyridyl)quinoxaline
;
_space_group_IT_number 61
_symmetry_cell_setting orthorhombic
_symmetry_space_group_name_Hall '-P 2ac 2ab'
_symmetry_space_group_name_H-M 'P b c a'
_atom_sites_solution_hydrogens geom
_atom_sites_solution_primary direct
_atom_sites_solution_secondary difmap
_audit_creation_method SHELXL-97
_cell_angle_alpha 90.00
_cell_angle_beta 90.00
_cell_angle_gamma 90.00
_cell_formula_units_Z 8
_cell_length_a 7.3886(4)
_cell_length_b 12.2071(8)
_cell_length_c 34.562(6)
_cell_measurement_reflns_used 25
_cell_measurement_temperature 193(2)
_cell_measurement_theta_max 69
_cell_measurement_theta_min 61
_cell_volume 3117.3(6)
_computing_cell_refinement '<i>CAD-4 Software</i> (Enraf--Nonius, 1989)'
_computing_data_collection '<i>CAD-4 Software</i> (Enraf--Nonius, 1989)'
_computing_data_reduction 'CORINC (Dr\"ager & Gattow, 1971)'
_computing_molecular_graphics 'PLATON (Spek, 2009)'
_computing_publication_material 'PLATON (Spek, 2009)'
_computing_structure_refinement 'SHELXL97 (Sheldrick, 2008)'
_computing_structure_solution 'SIR97 (Altomare <i>et al.</i>,  1999)'
_diffrn_ambient_temperature 193(2)
_diffrn_measured_fraction_theta_full 0.998
_diffrn_measured_fraction_theta_max 0.998
_diffrn_measurement_device '\k-geometry diffractometer'
_diffrn_measurement_device_type 'Enraf--Nonius CAD-4'
_diffrn_measurement_method \w/2\q
_diffrn_radiation_monochromator graphite
_diffrn_radiation_source 'FR571 rotating anode'
_diffrn_radiation_type CuK\a
_diffrn_radiation_wavelength 1.54178
_diffrn_reflns_av_R_equivalents 0.0000
_diffrn_reflns_av_sigmaI/netI 0.0273
_diffrn_reflns_limit_h_max 8
_diffrn_reflns_limit_h_min 0
_diffrn_reflns_limit_k_max 14
_diffrn_reflns_limit_k_min 0
_diffrn_reflns_limit_l_max 42
_diffrn_reflns_limit_l_min 0
_diffrn_reflns_number 2950
_diffrn_reflns_theta_full 70.07
_diffrn_reflns_theta_max 70.07
_diffrn_reflns_theta_min 2.56
_diffrn_standards_decay_% 2
_diffrn_standards_interval_time 60
_diffrn_standards_number 3
_exptl_absorpt_coefficient_mu 0.803
_exptl_absorpt_correction_type none
_exptl_crystal_colour colourless
_exptl_crystal_density_diffrn 1.412
_exptl_crystal_density_method 'not measured'
_exptl_crystal_description plate
_exptl_crystal_F_000 1376
_exptl_crystal_size_max 0.45
_exptl_crystal_size_mid 0.22
_exptl_crystal_size_min 0.13
_refine_diff_density_max 0.324
_refine_diff_density_min -0.239
_refine_ls_extinction_coef 0.0024(2)
_refine_ls_extinction_expression Fc^*^=kFc[1+0.001xFc^2^\l^3^/sin(2\q)]^-1/4^
_refine_ls_extinction_method 'SHELXL97 (Sheldrick, 2008)'
_refine_ls_goodness_of_fit_ref 1.046
_refine_ls_hydrogen_treatment constr
_refine_ls_matrix_type full
_refine_ls_number_parameters 228
_refine_ls_number_reflns 2950
_refine_ls_number_restraints 0
_refine_ls_restrained_S_all 1.046
_refine_ls_R_factor_all 0.0521
_refine_ls_R_factor_gt 0.0436
_refine_ls_shift/su_max 0.000
_refine_ls_shift/su_mean 0.000
_refine_ls_structure_factor_coef Fsqd
_refine_ls_weighting_details 'w=1/[\s^2^(Fo^2^)+(0.063P)^2^+1.8096P] where P=(Fo^2^+2Fc^2^)/3'
_refine_ls_weighting_scheme calc
_refine_ls_wR_factor_obs 0.1155
_refine_ls_wR_factor_ref 0.1236
_reflns_number_gt 2542
_reflns_number_total 2950
_reflns_threshold_expression I>2\s(I)
_cod_data_source_file si2176.cif
_cod_data_source_block I
_cod_database_code 2222446
_cod_database_fobs_code 2222446

loop_
_symmetry_equiv_pos_as_xyz
'x, y, z'
'-x+1/2, -y, z+1/2'
'x+1/2, -y+1/2, -z'
'-x, y+1/2, -z+1/2'
'-x, -y, -z'
'x-1/2, y, -z-1/2'
'-x-1/2, y-1/2, z'
'x, -y-1/2, z-1/2'

loop_
_atom_site_type_symbol
_atom_site_label
_atom_site_fract_x
_atom_site_fract_y
_atom_site_fract_z
_atom_site_U_iso_or_equiv
_atom_site_adp_type
_atom_site_calc_flag
_atom_site_refinement_flags
_atom_site_occupancy
_atom_site_disorder_assembly
_atom_site_disorder_group
C C1 0.0332(2) 0.08992(13) 0.65003(5) 0.0212(4) Uani d . 1 . .
C C2 0.1240(2) -0.01069(13) 0.64015(5) 0.0234(4) Uani d . 1 . .
N N3 0.1695(2) -0.08283(11) 0.66708(4) 0.0248(3) Uani d . 1 . .
C C4 0.1415(2) -0.05500(14) 0.70477(5) 0.0241(4) Uani d . 1 . .
C C5 0.1912(2) -0.12816(15) 0.73464(5) 0.0280(4) Uani d . 1 . .
H H5 0.2383 -0.1984 0.7284 0.034 Uiso calc R 1 . .
C C6 0.1717(3) -0.09798(15) 0.77228(5) 0.0290(4) Uani d . 1 . .
H H6 0.2040 -0.1478 0.7922 0.035 Uiso calc R 1 . .
C C7 0.1034(2) 0.00738(15) 0.78208(5) 0.0257(4) Uani d . 1 . .
C C8 0.0529(2) 0.07962(14) 0.75376(5) 0.0253(4) Uani d . 1 . .
H H8 0.0074 0.1499 0.7604 0.030 Uiso calc R 1 . .
C C9 0.0691(2) 0.04866(14) 0.71462(5) 0.0224(4) Uani d . 1 . .
N N10 0.01133(19) 0.11909(11) 0.68664(4) 0.0228(3) Uani d . 1 . .
C C11 -0.0457(2) 0.16507(13) 0.62087(5) 0.0214(4) Uani d . 1 . .
C C12 -0.0501(2) 0.27756(14) 0.62867(5) 0.0240(4) Uani d . 1 . .
H H12 0.0020 0.3047 0.6519 0.029 Uiso calc R 1 . .
C C13 -0.1297(3) 0.34958(14) 0.60292(5) 0.0277(4) Uani d . 1 . .
H H13 -0.1341 0.4258 0.6084 0.033 Uiso calc R 1 . .
C C14 -0.2026(2) 0.30841(15) 0.56913(5) 0.0277(4) Uani d . 1 . .
C C15 -0.2047(3) 0.19825(15) 0.56049(5) 0.0286(4) Uani d . 1 . .
H H15 -0.2590 0.1720 0.5374 0.034 Uiso calc R 1 . .
C C16 -0.1249(2) 0.12698(14) 0.58669(5) 0.0258(4) Uani d . 1 . .
H H16 -0.1240 0.0507 0.5813 0.031 Uiso calc R 1 . .
F F17 -0.27461(17) 0.37943(9) 0.54317(3) 0.0401(3) Uani d . 1 . .
C C18 0.1841(2) -0.03833(14) 0.60030(5) 0.0239(4) Uani d . 1 . .
C C19 0.1592(3) -0.14261(14) 0.58520(5) 0.0286(4) Uani d . 1 . .
H H19 0.0981 -0.1973 0.5998 0.034 Uiso calc R 1 . .
C C20 0.2249(3) -0.16553(15) 0.54863(5) 0.0340(4) Uani d . 1 . .
H H20 0.2038 -0.2367 0.5385 0.041 Uiso calc R 1 . .
N N21 0.3161(2) -0.09438(13) 0.52658(5) 0.0344(4) Uani d . 1 . .
C C22 0.3408(3) 0.00561(15) 0.54154(5) 0.0317(4) Uani d . 1 . .
H H22 0.4053 0.0580 0.5266 0.038 Uiso calc R 1 . .
C C23 0.2776(2) 0.03680(14) 0.57757(5) 0.0272(4) Uani d . 1 . .
H H23 0.2979 0.1091 0.5867 0.033 Uiso calc R 1 . .
O O24 0.09436(18) 0.02718(11) 0.82084(3) 0.0324(3) Uani d . 1 . .
C C25 0.0370(3) 0.13400(17) 0.83218(6) 0.0356(5) Uani d . 1 . .
H H25A 0.1183 0.1888 0.8209 0.053 Uiso calc R 1 . .
H H25B 0.0400 0.1398 0.8605 0.053 Uiso calc R 1 . .
H H25C -0.0866 0.1468 0.8230 0.053 Uiso calc R 1 . .

loop_
_atom_site_aniso_label
_atom_site_aniso_U_11
_atom_site_aniso_U_22
_atom_site_aniso_U_33
_atom_site_aniso_U_12
_atom_site_aniso_U_13
_atom_site_aniso_U_23
C1 0.0199(8) 0.0226(8) 0.0211(8) -0.0022(6) 0.0009(6) -0.0003(6)
C2 0.0229(8) 0.0223(8) 0.0248(8) -0.0015(7) 0.0009(7) 0.0012(6)
N3 0.0253(7) 0.0243(7) 0.0249(7) 0.0000(6) 0.0026(6) 0.0024(6)
C4 0.0201(8) 0.0264(8) 0.0259(8) -0.0007(7) 0.0018(6) 0.0031(7)
C5 0.0270(9) 0.0260(8) 0.0311(9) 0.0018(7) 0.0026(7) 0.0058(7)
C6 0.0267(9) 0.0313(9) 0.0289(9) 0.0013(8) -0.0004(7) 0.0100(7)
C7 0.0207(8) 0.0355(10) 0.0209(8) -0.0039(7) 0.0012(7) 0.0049(7)
C8 0.0237(8) 0.0265(8) 0.0257(8) -0.0004(7) 0.0014(7) 0.0011(7)
C9 0.0184(8) 0.0254(8) 0.0234(8) -0.0022(7) 0.0004(6) 0.0038(7)
N10 0.0225(7) 0.0237(7) 0.0221(7) -0.0001(6) 0.0002(6) 0.0013(6)
C11 0.0195(8) 0.0225(8) 0.0220(8) -0.0002(6) 0.0024(6) -0.0002(6)
C12 0.0225(8) 0.0248(8) 0.0246(8) -0.0003(6) 0.0000(7) -0.0019(7)
C13 0.0293(9) 0.0226(8) 0.0312(9) 0.0019(7) 0.0014(7) -0.0001(7)
C14 0.0258(9) 0.0310(9) 0.0263(9) 0.0045(7) -0.0004(7) 0.0068(7)
C15 0.0283(10) 0.0354(9) 0.0221(8) 0.0011(8) -0.0029(7) -0.0020(7)
C16 0.0258(9) 0.0245(8) 0.0272(8) -0.0004(7) 0.0006(7) -0.0031(7)
F17 0.0459(7) 0.0397(6) 0.0347(6) 0.0119(5) -0.0078(5) 0.0092(5)
C18 0.0219(8) 0.0235(8) 0.0262(9) 0.0030(7) -0.0012(7) 0.0001(7)
C19 0.0318(10) 0.0241(9) 0.0300(9) -0.0010(7) 0.0004(8) 0.0014(7)
C20 0.0444(12) 0.0253(9) 0.0323(9) -0.0019(8) -0.0002(9) -0.0058(8)
N21 0.0429(10) 0.0319(8) 0.0284(8) 0.0021(7) 0.0025(7) -0.0039(7)
C22 0.0369(11) 0.0293(9) 0.0288(9) -0.0010(8) 0.0053(8) 0.0017(7)
C23 0.0303(9) 0.0228(8) 0.0284(9) -0.0008(7) 0.0011(7) -0.0022(7)
O24 0.0350(7) 0.0406(8) 0.0216(6) 0.0003(6) -0.0003(5) 0.0052(5)
C25 0.0353(11) 0.0436(11) 0.0279(9) 0.0009(9) 0.0001(8) -0.0011(8)

loop_
_atom_type_symbol
_atom_type_description
_atom_type_scat_dispersion_real
_atom_type_scat_dispersion_imag
_atom_type_scat_source
C C 0.0181 0.0091 'International Tables Vol C Tables 4.2.6.8 and 6.1.1.4'
H H 0.0000 0.0000 'International Tables Vol C Tables 4.2.6.8 and 6.1.1.4'
N N 0.0311 0.0180 'International Tables Vol C Tables 4.2.6.8 and 6.1.1.4'
O O 0.0492 0.0322 'International Tables Vol C Tables 4.2.6.8 and 6.1.1.4'
F F 0.0727 0.0534 'International Tables Vol C Tables 4.2.6.8 and 6.1.1.4'

loop_
_geom_angle_atom_site_label_1
_geom_angle_atom_site_label_2
_geom_angle_atom_site_label_3
_geom_angle_site_symmetry_1
_geom_angle_site_symmetry_3
_geom_angle
_geom_angle_publ_flag
N10 C1 C2 . . 120.82(15) ?
N10 C1 C11 . . 115.80(15) ?
C2 C1 C11 . . 123.35(15) ?
N3 C2 C1 . . 121.23(15) ?
N3 C2 C18 . . 115.13(15) ?
C1 C2 C18 . . 123.52(15) ?
C2 N3 C4 . . 117.89(15) ?
N3 C4 C5 . . 120.10(16) ?
N3 C4 C9 . . 120.69(15) ?
C5 C4 C9 . . 119.16(16) ?
C6 C5 C4 . . 120.00(17) ?
C6 C5 H5 . . 120.0 ?
C4 C5 H5 . . 120.0 ?
C5 C6 C7 . . 120.69(16) ?
C5 C6 H6 . . 119.7 ?
C7 C6 H6 . . 119.7 ?
O24 C7 C8 . . 125.10(17) ?
O24 C7 C6 . . 114.32(15) ?
C8 C7 C6 . . 120.58(16) ?
C7 C8 C9 . . 119.36(16) ?
C7 C8 H8 . . 120.3 ?
C9 C8 H8 . . 120.3 ?
N10 C9 C8 . . 119.04(15) ?
N10 C9 C4 . . 120.78(15) ?
C8 C9 C4 . . 120.17(15) ?
C1 N10 C9 . . 118.06(15) ?
C16 C11 C12 . . 118.64(16) ?
C16 C11 C1 . . 122.23(15) ?
C12 C11 C1 . . 119.03(15) ?
C13 C12 C11 . . 120.66(16) ?
C13 C12 H12 . . 119.7 ?
C11 C12 H12 . . 119.7 ?
C14 C13 C12 . . 118.61(16) ?
C14 C13 H13 . . 120.7 ?
C12 C13 H13 . . 120.7 ?
F17 C14 C15 . . 118.43(16) ?
F17 C14 C13 . . 118.67(16) ?
C15 C14 C13 . . 122.89(16) ?
C14 C15 C16 . . 117.77(17) ?
C14 C15 H15 . . 121.1 ?
C16 C15 H15 . . 121.1 ?
C15 C16 C11 . . 121.39(16) ?
C15 C16 H16 . . 119.3 ?
C11 C16 H16 . . 119.3 ?
C19 C18 C23 . . 117.26(16) ?
C19 C18 C2 . . 121.15(16) ?
C23 C18 C2 . . 121.47(15) ?
C20 C19 C18 . . 118.88(17) ?
C20 C19 H19 . . 120.6 ?
C18 C19 H19 . . 120.6 ?
N21 C20 C19 . . 124.49(17) ?
N21 C20 H20 . . 117.8 ?
C19 C20 H20 . . 117.8 ?
C20 N21 C22 . . 116.18(16) ?
N21 C22 C23 . . 123.54(17) ?
N21 C22 H22 . . 118.2 ?
C23 C22 H22 . . 118.2 ?
C22 C23 C18 . . 119.64(16) ?
C22 C23 H23 . . 120.2 ?
C18 C23 H23 . . 120.2 ?
C7 O24 C25 . . 116.56(14) ?
O24 C25 H25A . . 109.5 ?
O24 C25 H25B . . 109.5 ?
H25A C25 H25B . . 109.5 ?
O24 C25 H25C . . 109.5 ?
H25A C25 H25C . . 109.5 ?
H25B C25 H25C . . 109.5 ?

loop_
_geom_bond_atom_site_label_1
_geom_bond_atom_site_label_2
_geom_bond_site_symmetry_2
_geom_bond_distance
_geom_bond_publ_flag
C1 N10 . 1.324(2) ?
C1 C2 . 1.440(2) ?
C1 C11 . 1.482(2) ?
C2 N3 . 1.325(2) ?
C2 C18 . 1.486(2) ?
N3 C4 . 1.362(2) ?
C4 C5 . 1.414(2) ?
C4 C9 . 1.416(2) ?
C5 C6 . 1.360(3) ?
C5 H5 . 0.9500 ?
C6 C7 . 1.423(3) ?
C6 H6 . 0.9500 ?
C7 O24 . 1.363(2) ?
C7 C8 . 1.369(2) ?
C8 C9 . 1.410(2) ?
C8 H8 . 0.9500 ?
C9 N10 . 1.363(2) ?
C11 C16 . 1.398(2) ?
C11 C12 . 1.400(2) ?
C12 C13 . 1.382(2) ?
C12 H12 . 0.9500 ?
C13 C14 . 1.381(3) ?
C13 H13 . 0.9500 ?
C14 F17 . 1.356(2) ?
C14 C15 . 1.378(3) ?
C15 C16 . 1.387(2) ?
C15 H15 . 0.9500 ?
C16 H16 . 0.9500 ?
C18 C19 . 1.388(2) ?
C18 C23 . 1.391(2) ?
C19 C20 . 1.382(3) ?
C19 H19 . 0.9500 ?
C20 N21 . 1.338(3) ?
C20 H20 . 0.9500 ?
N21 C22 . 1.338(2) ?
C22 C23 . 1.384(3) ?
C22 H22 . 0.9500 ?
C23 H23 . 0.9500 ?
O24 C25 . 1.426(2) ?
C25 H25A . 0.9800 ?
C25 H25B . 0.9800 ?
C25 H25C . 0.9800 ?

loop_
_geom_hbond_atom_site_label_D
_geom_hbond_atom_site_label_H
_geom_hbond_atom_site_label_A
_geom_hbond_site_symmetry_A
_geom_hbond_distance_DH
_geom_hbond_distance_HA
_geom_hbond_distance_DA
_geom_hbond_angle_DHA
_geom_hbond_publ_flag
C15 H15 N21 5_556 0.95 2.44 3.368(3) 165 yes

loop_
_geom_torsion_atom_site_label_1
_geom_torsion_atom_site_label_2
_geom_torsion_atom_site_label_3
_geom_torsion_atom_site_label_4
_geom_torsion_site_symmetry_1
_geom_torsion_site_symmetry_2
_geom_torsion_site_symmetry_3
_geom_torsion_site_symmetry_4
_geom_torsion
_geom_torsion_publ_flag
N10 C1 C2 N3 . . . . 7.9(3) ?
C11 C1 C2 N3 . . . . -170.22(16) ?
N10 C1 C2 C18 . . . . -167.94(16) ?
C11 C1 C2 C18 . . . . 13.9(3) ?
C1 C2 N3 C4 . . . . -5.4(2) ?
C18 C2 N3 C4 . . . . 170.78(15) ?
C2 N3 C4 C5 . . . . -178.67(16) ?
C2 N3 C4 C9 . . . . -1.1(2) ?
N3 C4 C5 C6 . . . . 176.67(16) ?
C9 C4 C5 C6 . . . . -1.0(3) ?
C4 C5 C6 C7 . . . . -0.7(3) ?
C5 C6 C7 O24 . . . . -178.82(16) ?
C5 C6 C7 C8 . . . . 1.2(3) ?
O24 C7 C8 C9 . . . . -179.94(15) ?
C6 C7 C8 C9 . . . . 0.0(3) ?
C7 C8 C9 N10 . . . . 177.21(16) ?
C7 C8 C9 C4 . . . . -1.7(3) ?
N3 C4 C9 N10 . . . . 5.7(3) ?
C5 C4 C9 N10 . . . . -176.72(16) ?
N3 C4 C9 C8 . . . . -175.42(15) ?
C5 C4 C9 C8 . . . . 2.2(3) ?
C2 C1 N10 C9 . . . . -3.2(2) ?
C11 C1 N10 C9 . . . . 175.05(14) ?
C8 C9 N10 C1 . . . . 177.83(15) ?
C4 C9 N10 C1 . . . . -3.2(2) ?
N10 C1 C11 C16 . . . . -143.69(17) ?
C2 C1 C11 C16 . . . . 34.5(2) ?
N10 C1 C11 C12 . . . . 32.8(2) ?
C2 C1 C11 C12 . . . . -149.01(16) ?
C16 C11 C12 C13 . . . . -0.6(3) ?
C1 C11 C12 C13 . . . . -177.19(16) ?
C11 C12 C13 C14 . . . . -0.8(3) ?
C12 C13 C14 F17 . . . . -177.56(16) ?
C12 C13 C14 C15 . . . . 2.1(3) ?
F17 C14 C15 C16 . . . . 177.79(16) ?
C13 C14 C15 C16 . . . . -1.9(3) ?
C14 C15 C16 C11 . . . . 0.4(3) ?
C12 C11 C16 C15 . . . . 0.8(3) ?
C1 C11 C16 C15 . . . . 177.30(16) ?
N3 C2 C18 C19 . . . . 46.7(2) ?
C1 C2 C18 C19 . . . . -137.24(18) ?
N3 C2 C18 C23 . . . . -129.12(18) ?
C1 C2 C18 C23 . . . . 47.0(3) ?
C23 C18 C19 C20 . . . . -1.1(3) ?
C2 C18 C19 C20 . . . . -177.09(17) ?
C18 C19 C20 N21 . . . . 1.7(3) ?
C19 C20 N21 C22 . . . . -1.0(3) ?
C20 N21 C22 C23 . . . . -0.1(3) ?
N21 C22 C23 C18 . . . . 0.6(3) ?
C19 C18 C23 C22 . . . . 0.1(3) ?
C2 C18 C23 C22 . . . . 176.04(17) ?
C8 C7 O24 C25 . . . . -3.7(3) ?
C6 C7 O24 C25 . . . . 176.37(16) ?

loop_
_cod_related_entry_id
_cod_related_entry_database
_cod_related_entry_code
1 ChemSpider 24630571
